data_7043700
loop_
_publ_author_name
'Adiraju, Venkata A. K.'
'Martin, Caleb Daniel'

_publ_section_title
;
 C-H Addition Reactivity of 2-Phenylpyridine and 2,2&#x2019;-Bipyridine
 with Pentaphenylborole
;
_journal_name_full 'Dalton Trans.'
_journal_paper_doi 10.1039/C7DT02321A
_journal_year 2017
_chemical_formula_sum 'C45 H34 B N'
_chemical_formula_weight 599.54
_chemical_name_systematic 1
_space_group_crystal_system monoclinic
_space_group_IT_number 14
_space_group_name_Hall '-P 2yn'
_space_group_name_H-M_alt 'P 1 21/n 1'
_symmetry_space_group_name_Hall '-P 2yn'
_symmetry_space_group_name_H-M 'P 1 21/n 1'
_atom_sites_solution_hydrogens geom
_audit_creation_method SHELXL-2013
_audit_update_record
;
2017-06-24 deposited with the CCDC.
2017-07-18 downloaded from the CCDC.
;
_cell_angle_alpha 90
_cell_angle_beta 93.551(2)
_cell_angle_gamma 90
_cell_formula_units_Z 4
_cell_length_a 9.8501(6)
_cell_length_b 17.9052(12)
_cell_length_c 18.5912(12)
_cell_measurement_reflns_used 9675
_cell_measurement_temperature 150(2)
_cell_measurement_theta_max 22.70
_cell_measurement_theta_min 2.27
_cell_volume 3272.6(4)
_computing_cell_refinement 'Bruker SAINT'
_computing_data_collection 'Bruker APEX2'
_computing_data_reduction 'Bruker SAINT'
_computing_molecular_graphics 'Bruker SHELXTL'
_computing_publication_material 'Bruker SHELXTL'
_computing_structure_refinement 'SHELXL-2014 (Sheldrick 2014)'
_computing_structure_solution 'SHELXS-97 (Sheldrick 2008)'
_diffrn_ambient_temperature 150(2)
_diffrn_measured_fraction_theta_full 0.999
_diffrn_measured_fraction_theta_max 0.999
_diffrn_measurement_device_type 'Bruker APEX-II CCD'
_diffrn_measurement_method '\f and \w scans'
_diffrn_radiation_type MoK\a
_diffrn_radiation_wavelength 0.71073
_diffrn_reflns_av_R_equivalents 0.1743
_diffrn_reflns_av_unetI/netI 0.1038
_diffrn_reflns_Laue_measured_fraction_full 0.999
_diffrn_reflns_Laue_measured_fraction_max 0.999
_diffrn_reflns_limit_h_max 12
_diffrn_reflns_limit_h_min -12
_diffrn_reflns_limit_k_max 23
_diffrn_reflns_limit_k_min -23
_diffrn_reflns_limit_l_max 24
_diffrn_reflns_limit_l_min -24
_diffrn_reflns_number 93428
_diffrn_reflns_point_group_measured_fraction_full 0.999
_diffrn_reflns_point_group_measured_fraction_max 0.999
_diffrn_reflns_theta_full 25.242
_diffrn_reflns_theta_max 27.483
_diffrn_reflns_theta_min 2.195
_exptl_absorpt_coefficient_mu 0.069
_exptl_absorpt_correction_T_max 1.00
_exptl_absorpt_correction_T_min 0.731
_exptl_absorpt_correction_type multi-scan
_exptl_absorpt_process_details SADABS
_exptl_crystal_colour yellow
_exptl_crystal_density_diffrn 1.217
_exptl_crystal_description Block
_exptl_crystal_F_000 1264
_exptl_crystal_size_max 0.240
_exptl_crystal_size_mid 0.210
_exptl_crystal_size_min 0.120
_refine_diff_density_max 0.225
_refine_diff_density_min -0.241
_refine_diff_density_rms 0.056
_refine_ls_extinction_method none
_refine_ls_goodness_of_fit_ref 1.057
_refine_ls_hydrogen_treatment constr
_refine_ls_matrix_type full
_refine_ls_number_parameters 424
_refine_ls_number_reflns 7508
_refine_ls_number_restraints 0
_refine_ls_restrained_S_all 1.057
_refine_ls_R_factor_all 0.1522
_refine_ls_R_factor_gt 0.0576
_refine_ls_shift/su_max 0.000
_refine_ls_shift/su_mean 0.000
_refine_ls_structure_factor_coef Fsqd
_refine_ls_weighting_details 'w=1/[\s^2^(Fo^2^)+(0.0595P)^2^+0.2780P] where P=(Fo^2^+2Fc^2^)/3'
_refine_ls_weighting_scheme calc
_refine_ls_wR_factor_gt 0.1058
_refine_ls_wR_factor_ref 0.1409
_reflns_Friedel_coverage 0.000
_reflns_number_gt 4001
_reflns_number_total 7508
_reflns_threshold_expression 'I > 2\s(I)'
_cod_data_source_file c7dt02321a2.cif
_cod_data_source_block 1
_cod_database_code 7043700
_shelx_space_group_comment
;
The symmetry employed for this shelxl refinement is uniquely defined
by the following loop, which should always be used as a source of
symmetry information in preference to the above space-group names.
They are only intended as comments.
;
_shelx_estimated_absorpt_t_min 0.953
_shelx_estimated_absorpt_t_max 0.992
_shelxl_version_number 2013-4

loop_
_space_group_symop_operation_xyz
'x, y, z'
'-x+1/2, y+1/2, -z+1/2'
'-x, -y, -z'
'x-1/2, -y-1/2, z-1/2'

loop_
_atom_site_label
_atom_site_type_symbol
_atom_site_fract_x
_atom_site_fract_y
_atom_site_fract_z
_atom_site_U_iso_or_equiv
_atom_site_adp_type
_atom_site_occupancy
_atom_site_site_symmetry_order
_atom_site_calc_flag
_atom_site_refinement_flags_posn
_atom_site_refinement_flags_adp
N1 N 0.70594(15) 0.81844(9) 0.05235(8) 0.0231(4) Uani 1 1 d . .
C3 C 0.91773(18) 0.84243(11) 0.22101(10) 0.0228(5) Uani 1 1 d . .
C31 C 0.7278(2) 0.82067(13) 0.47513(12) 0.0391(6) Uani 1 1 d . .
H22 H 0.7130 0.8235 0.5251 0.047 Uiso 1 1 calc R U
C30 C 0.6281(2) 0.84359(12) 0.42506(11) 0.0334(5) Uani 1 1 d . .
H23 H 0.5438 0.8614 0.4404 0.040 Uiso 1 1 calc R U
C29 C 0.65015(19) 0.84075(11) 0.35236(11) 0.0266(5) Uani 1 1 d . .
H24 H 0.5816 0.8580 0.3182 0.032 Uiso 1 1 calc R U
C28 C 0.77151(18) 0.81300(11) 0.32869(10) 0.0225(5) Uani 1 1 d . .
C2 C 0.79432(18) 0.80954(11) 0.25060(10) 0.0218(4) Uani 1 1 d . .
C1 C 0.71002(18) 0.77837(10) 0.19804(10) 0.0214(5) Uani 1 1 d . .
C6 C 0.61299(18) 0.87445(11) 0.05359(10) 0.0233(5) Uani 1 1 d . .
C10 C 0.5869(2) 0.91670(11) 0.12019(10) 0.0258(5) Uani 1 1 d . .
C15 C 0.6884(2) 0.95996(11) 0.15402(11) 0.0309(5) Uani 1 1 d . .
H9 H 0.7784 0.9576 0.1385 0.037 Uiso 1 1 calc R U
C14 C 0.6590(3) 1.00687(13) 0.21065(12) 0.0440(6) Uani 1 1 d . .
H8 H 0.7287 1.0362 0.2342 0.053 Uiso 1 1 calc R U
C13 C 0.5268(3) 1.01037(14) 0.23242(12) 0.0512(7) Uani 1 1 d . .
H7 H 0.5062 1.0421 0.2712 0.061 Uiso 1 1 calc R U
C25 C 1.2329(3) 0.92700(19) 0.36698(14) 0.0608(8) Uani 1 1 d . .
H17 H 1.3026 0.9442 0.4005 0.073 Uiso 1 1 calc R U
C26 C 1.2569(2) 0.86721(18) 0.32319(14) 0.0542(8) Uani 1 1 d . .
H18 H 1.3430 0.8431 0.3265 0.065 Uiso 1 1 calc R U
C27 C 1.1552(2) 0.84200(14) 0.27409(12) 0.0375(6) Uani 1 1 d . .
H19 H 1.1729 0.8013 0.2432 0.045 Uiso 1 1 calc R U
C22 C 1.02740(19) 0.87570(12) 0.26958(11) 0.0278(5) Uani 1 1 d . .
C34 C 0.59055(19) 0.73198(11) 0.21289(10) 0.0230(5) Uani 1 1 d . .
C35 C 0.47204(19) 0.73303(12) 0.16777(11) 0.0296(5) Uani 1 1 d . .
H29 H 0.4680 0.7643 0.1264 0.036 Uiso 1 1 calc R U
C36 C 0.3602(2) 0.68980(13) 0.18150(12) 0.0391(6) Uani 1 1 d . .
H28 H 0.2805 0.6922 0.1500 0.047 Uiso 1 1 calc R U
C37 C 0.3638(2) 0.64312(14) 0.24069(13) 0.0449(6) Uani 1 1 d . .
H27 H 0.2867 0.6137 0.2505 0.054 Uiso 1 1 calc R U
C38 C 0.4808(2) 0.63968(13) 0.28554(13) 0.0447(6) Uani 1 1 d . .
H26 H 0.4847 0.6075 0.3263 0.054 Uiso 1 1 calc R U
C39 C 0.5921(2) 0.68293(11) 0.27130(11) 0.0332(5) Uani 1 1 d . .
H25 H 0.6722 0.6792 0.3022 0.040 Uiso 1 1 calc R U
C5 C 0.7352(2) 0.79098(12) -0.01273(11) 0.0285(5) Uani 1 1 d . .
H4 H 0.8018 0.7527 -0.0142 0.034 Uiso 1 1 calc R U
C9 C 0.6739(2) 0.81528(12) -0.07670(11) 0.0330(5) Uani 1 1 d . .
H3 H 0.7007 0.7959 -0.1212 0.040 Uiso 1 1 calc R U
C8 C 0.5734(2) 0.86805(12) -0.07520(11) 0.0341(5) Uani 1 1 d . .
H2 H 0.5255 0.8840 -0.1184 0.041 Uiso 1 1 calc R U
C7 C 0.5436(2) 0.89733(12) -0.01000(11) 0.0308(5) Uani 1 1 d . .
H1 H 0.4742 0.9340 -0.0082 0.037 Uiso 1 1 calc R U
C12 C 0.4254(3) 0.96814(14) 0.19820(13) 0.0470(7) Uani 1 1 d . .
H6 H 0.3352 0.9708 0.2133 0.056 Uiso 1 1 calc R U
C11 C 0.4548(2) 0.92233(12) 0.14236(12) 0.0359(6) Uani 1 1 d . .
H5 H 0.3841 0.8940 0.1184 0.043 Uiso 1 1 calc R U
C4 C 0.91732(18) 0.83412(11) 0.14849(10) 0.0228(5) Uani 1 1 d . .
C16 C 1.01248(18) 0.87146(11) 0.10184(10) 0.0240(5) Uani 1 1 d . .
C21 C 1.05344(19) 0.83797(12) 0.03863(11) 0.0300(5) Uani 1 1 d . .
H10 H 1.0247 0.7885 0.0271 0.036 Uiso 1 1 calc R U
C20 C 1.1352(2) 0.87569(13) -0.00753(11) 0.0357(6) Uani 1 1 d . .
H11 H 1.1633 0.8515 -0.0496 0.043 Uiso 1 1 calc R U
C19 C 1.1757(2) 0.94772(14) 0.00720(12) 0.0384(6) Uani 1 1 d . .
H12 H 1.2306 0.9736 -0.0249 0.046 Uiso 1 1 calc R U
C18 C 1.13634(19) 0.98248(13) 0.06884(12) 0.0351(6) Uani 1 1 d . .
H13 H 1.1638 1.0324 0.0791 0.042 Uiso 1 1 calc R U
C17 C 1.05714(19) 0.94466(11) 0.11554(11) 0.0292(5) Uani 1 1 d . .
H14 H 1.0322 0.9690 0.1582 0.035 Uiso 1 1 calc R U
C40 C 0.82933(19) 0.69640(11) 0.10452(10) 0.0252(5) Uani 1 1 d . .
C41 C 0.9632(2) 0.67057(12) 0.11458(11) 0.0311(5) Uani 1 1 d . .
H30 H 1.0320 0.7040 0.1326 0.037 Uiso 1 1 calc R U
C42 C 0.9983(2) 0.59746(13) 0.09902(12) 0.0409(6) Uani 1 1 d . .
H31 H 1.0904 0.5819 0.1054 0.049 Uiso 1 1 calc R U
C43 C 0.9005(3) 0.54791(13) 0.07448(12) 0.0464(7) Uani 1 1 d . .
H32 H 0.9247 0.4980 0.0637 0.056 Uiso 1 1 calc R U
C44 C 0.7667(3) 0.57050(13) 0.06546(12) 0.0444(6) Uani 1 1 d . .
H33 H 0.6982 0.5360 0.0492 0.053 Uiso 1 1 calc R U
C45 C 0.7327(2) 0.64354(12) 0.08024(11) 0.0347(5) Uani 1 1 d . .
H34 H 0.6402 0.6584 0.0737 0.042 Uiso 1 1 calc R U
C32 C 0.8490(2) 0.79363(13) 0.45310(11) 0.0400(6) Uani 1 1 d . .
H21 H 0.9179 0.7777 0.4877 0.048 Uiso 1 1 calc R U
C33 C 0.8703(2) 0.78966(12) 0.38051(11) 0.0308(5) Uani 1 1 d . .
H20 H 0.9541 0.7706 0.3657 0.037 Uiso 1 1 calc R U
C23 C 1.0057(2) 0.93602(13) 0.31447(12) 0.0391(6) Uani 1 1 d . .
H15 H 0.9193 0.9598 0.3123 0.047 Uiso 1 1 calc R U
C24 C 1.1082(3) 0.96205(16) 0.36239(13) 0.0554(7) Uani 1 1 d . .
H16 H 1.0925 1.0040 0.3920 0.066 Uiso 1 1 calc R U
B1 B 0.7893(2) 0.78210(13) 0.12341(12) 0.0231(5) Uani 1 1 d . .

loop_
_atom_site_aniso_label
_atom_site_aniso_U_11
_atom_site_aniso_U_22
_atom_site_aniso_U_33
_atom_site_aniso_U_23
_atom_site_aniso_U_13
_atom_site_aniso_U_12
N1 0.0231(9) 0.0252(9) 0.0211(9) 0.0002(7) 0.0017(7) -0.0014(7)
C3 0.0214(10) 0.0225(11) 0.0244(12) 0.0014(9) 0.0006(9) 0.0022(9)
C31 0.0526(15) 0.0455(15) 0.0197(12) 0.0006(11) 0.0072(11) -0.0041(12)
C30 0.0396(13) 0.0314(13) 0.0307(13) 0.0001(10) 0.0133(10) 0.0002(10)
C29 0.0268(11) 0.0260(12) 0.0272(12) 0.0031(9) 0.0027(9) 0.0017(9)
C28 0.0252(11) 0.0213(11) 0.0210(11) 0.0021(9) 0.0024(8) -0.0017(9)
C2 0.0226(10) 0.0232(11) 0.0197(11) 0.0039(9) 0.0029(8) 0.0034(9)
C1 0.0214(10) 0.0199(11) 0.0230(11) 0.0021(9) 0.0016(9) 0.0031(8)
C6 0.0225(11) 0.0222(11) 0.0251(12) 0.0033(9) 0.0013(9) -0.0035(9)
C10 0.0326(12) 0.0227(11) 0.0220(11) 0.0067(9) 0.0004(9) 0.0052(9)
C15 0.0383(13) 0.0258(12) 0.0278(12) 0.0008(10) -0.0045(10) 0.0051(10)
C14 0.0636(17) 0.0346(14) 0.0316(14) -0.0012(11) -0.0153(12) 0.0113(12)
C13 0.084(2) 0.0464(16) 0.0237(13) 0.0032(12) 0.0087(14) 0.0315(15)
C25 0.0518(18) 0.093(2) 0.0353(16) 0.0134(16) -0.0135(13) -0.0406(17)
C26 0.0281(13) 0.092(2) 0.0411(16) 0.0204(16) -0.0058(11) -0.0169(14)
C27 0.0264(12) 0.0563(16) 0.0297(13) 0.0099(11) 0.0016(10) -0.0049(11)
C22 0.0279(12) 0.0348(13) 0.0209(11) 0.0056(10) 0.0014(9) -0.0068(10)
C34 0.0251(11) 0.0227(11) 0.0218(11) -0.0035(9) 0.0053(9) 0.0008(9)
C35 0.0257(12) 0.0351(13) 0.0282(12) 0.0001(10) 0.0023(9) -0.0046(10)
C36 0.0303(12) 0.0470(15) 0.0401(14) -0.0094(12) 0.0041(10) -0.0093(11)
C37 0.0433(15) 0.0466(16) 0.0465(16) -0.0085(13) 0.0155(12) -0.0212(12)
C38 0.0591(16) 0.0392(15) 0.0364(14) 0.0061(12) 0.0089(12) -0.0179(12)
C39 0.0404(13) 0.0278(12) 0.0312(13) 0.0036(10) 0.0008(10) -0.0051(10)
C5 0.0294(12) 0.0322(13) 0.0245(12) -0.0014(10) 0.0064(9) -0.0019(9)
C9 0.0414(13) 0.0383(14) 0.0194(12) -0.0002(10) 0.0023(10) -0.0070(11)
C8 0.0422(13) 0.0323(13) 0.0261(13) 0.0047(10) -0.0107(10) -0.0076(11)
C7 0.0343(12) 0.0260(12) 0.0312(13) 0.0038(10) -0.0057(10) 0.0009(10)
C12 0.0591(17) 0.0470(16) 0.0367(15) 0.0125(13) 0.0176(13) 0.0189(14)
C11 0.0357(13) 0.0350(14) 0.0374(14) 0.0065(11) 0.0068(10) 0.0060(10)
C4 0.0211(10) 0.0248(11) 0.0225(12) 0.0015(9) 0.0029(8) 0.0050(8)
C16 0.0188(10) 0.0296(12) 0.0233(11) 0.0053(9) 0.0000(8) 0.0017(9)
C21 0.0290(12) 0.0365(13) 0.0249(12) 0.0032(10) 0.0051(9) 0.0000(10)
C20 0.0298(12) 0.0512(16) 0.0270(13) 0.0078(11) 0.0088(10) 0.0057(11)
C19 0.0247(12) 0.0495(16) 0.0416(15) 0.0214(12) 0.0077(10) 0.0000(11)
C18 0.0260(12) 0.0339(13) 0.0456(15) 0.0116(11) 0.0033(10) -0.0024(10)
C17 0.0230(11) 0.0318(13) 0.0329(13) 0.0042(10) 0.0032(9) 0.0013(10)
C40 0.0289(12) 0.0284(12) 0.0190(11) 0.0021(9) 0.0063(9) -0.0005(9)
C41 0.0362(13) 0.0302(13) 0.0276(12) 0.0060(10) 0.0078(10) 0.0046(10)
C42 0.0495(15) 0.0348(14) 0.0400(15) 0.0101(12) 0.0154(12) 0.0161(12)
C43 0.0747(19) 0.0270(14) 0.0398(15) 0.0023(11) 0.0223(13) 0.0099(13)
C44 0.0645(17) 0.0325(14) 0.0374(15) -0.0063(11) 0.0115(12) -0.0089(13)
C45 0.0396(13) 0.0336(14) 0.0310(13) -0.0057(11) 0.0037(10) -0.0028(11)
C32 0.0384(14) 0.0565(16) 0.0244(13) 0.0099(11) -0.0031(10) -0.0021(12)
C33 0.0271(11) 0.0399(13) 0.0256(12) 0.0085(10) 0.0025(9) 0.0032(10)
C23 0.0453(14) 0.0408(14) 0.0305(13) -0.0003(11) -0.0030(11) -0.0097(11)
C24 0.072(2) 0.0594(18) 0.0341(15) -0.0032(13) -0.0052(14) -0.0297(15)
B1 0.0245(12) 0.0261(13) 0.0188(12) 0.0023(10) 0.0016(10) 0.0016(10)

loop_
_atom_type_symbol
_atom_type_description
_atom_type_scat_dispersion_real
_atom_type_scat_dispersion_imag
_atom_type_scat_source
C C 0.0033 0.0016 'International Tables Vol C Tables 4.2.6.8 and 6.1.1.4'
H H 0.0000 0.0000 'International Tables Vol C Tables 4.2.6.8 and 6.1.1.4'
N N 0.0061 0.0033 'International Tables Vol C Tables 4.2.6.8 and 6.1.1.4'
B B 0.0013 0.0007 'International Tables Vol C Tables 4.2.6.8 and 6.1.1.4'

loop_
_geom_angle_atom_site_label_1
_geom_angle_atom_site_label_2
_geom_angle_atom_site_label_3
_geom_angle
C5 N1 C6 117.65(16)
C5 N1 B1 116.79(16)
C6 N1 B1 125.54(15)
C4 C3 C2 111.86(17)
C4 C3 C22 127.17(17)
C2 C3 C22 120.88(17)
C32 C31 C30 120.1(2)
C32 C31 H22 119.9
C30 C31 H22 119.9
C31 C30 C29 120.1(2)
C31 C30 H23 119.9
C29 C30 H23 119.9
C30 C29 C28 120.82(19)
C30 C29 H24 119.6
C28 C29 H24 119.6
C33 C28 C29 117.81(18)
C33 C28 C2 121.56(17)
C29 C28 C2 120.63(17)
C1 C2 C28 126.62(17)
C1 C2 C3 111.90(16)
C28 C2 C3 121.48(17)
C2 C1 C34 123.54(17)
C2 C1 B1 106.87(16)
C34 C1 B1 127.45(16)
N1 C6 C7 119.94(18)
N1 C6 C10 122.74(17)
C7 C6 C10 117.21(18)
C15 C10 C11 119.1(2)
C15 C10 C6 120.39(18)
C11 C10 C6 119.72(19)
C10 C15 C14 120.2(2)
C10 C15 H9 119.9
C14 C15 H9 119.9
C13 C14 C15 119.4(2)
C13 C14 H8 120.3
C15 C14 H8 120.3
C12 C13 C14 120.5(2)
C12 C13 H7 119.8
C14 C13 H7 119.8
C26 C25 C24 120.2(2)
C26 C25 H17 119.9
C24 C25 H17 119.9
C25 C26 C27 119.9(2)
C25 C26 H18 120.0
C27 C26 H18 120.0
C26 C27 C22 120.7(2)
C26 C27 H19 119.6
C22 C27 H19 119.6
C23 C22 C27 118.2(2)
C23 C22 C3 122.87(18)
C27 C22 C3 118.82(19)
C35 C34 C39 116.39(18)
C35 C34 C1 121.71(17)
C39 C34 C1 121.86(18)
C36 C35 C34 121.9(2)
C36 C35 H29 119.1
C34 C35 H29 119.1
C37 C36 C35 120.3(2)
C37 C36 H28 119.8
C35 C36 H28 119.8
C36 C37 C38 119.2(2)
C36 C37 H27 120.4
C38 C37 H27 120.4
C39 C38 C37 120.1(2)
C39 C38 H26 119.9
C37 C38 H26 119.9
C38 C39 C34 122.1(2)
C38 C39 H25 118.9
C34 C39 H25 118.9
N1 C5 C9 123.62(19)
N1 C5 H4 118.2
C9 C5 H4 118.2
C8 C9 C5 118.8(2)
C8 C9 H3 120.6
C5 C9 H3 120.6
C7 C8 C9 118.47(19)
C7 C8 H2 120.8
C9 C8 H2 120.8
C8 C7 C6 121.3(2)
C8 C7 H1 119.4
C6 C7 H1 119.4
C11 C12 C13 119.9(2)
C11 C12 H6 120.0
C13 C12 H6 120.0
C12 C11 C10 120.9(2)
C12 C11 H5 119.6
C10 C11 H5 119.6
C3 C4 C16 124.86(18)
C3 C4 B1 107.74(16)
C16 C4 B1 127.25(17)
C21 C16 C17 116.72(18)
C21 C16 C4 121.70(18)
C17 C16 C4 121.37(18)
C20 C21 C16 121.3(2)
C20 C21 H10 119.4
C16 C21 H10 119.4
C19 C20 C21 120.4(2)
C19 C20 H11 119.8
C21 C20 H11 119.8
C20 C19 C18 119.7(2)
C20 C19 H12 120.1
C18 C19 H12 120.1
C17 C18 C19 120.0(2)
C17 C18 H13 120.0
C19 C18 H13 120.0
C18 C17 C16 121.9(2)
C18 C17 H14 119.1
C16 C17 H14 119.1
C45 C40 C41 115.90(19)
C45 C40 B1 122.60(17)
C41 C40 B1 121.45(18)
C42 C41 C40 121.9(2)
C42 C41 H30 119.0
C40 C41 H30 119.0
C43 C42 C41 120.1(2)
C43 C42 H31 119.9
C41 C42 H31 119.9
C42 C43 C44 119.9(2)
C42 C43 H32 120.0
C44 C43 H32 120.0
C43 C44 C45 119.7(2)
C43 C44 H33 120.2
C45 C44 H33 120.2
C44 C45 C40 122.5(2)
C44 C45 H34 118.8
C40 C45 H34 118.8
C31 C32 C33 119.8(2)
C31 C32 H21 120.1
C33 C32 H21 120.1
C32 C33 C28 121.3(2)
C32 C33 H20 119.4
C28 C33 H20 119.4
C24 C23 C22 121.0(2)
C24 C23 H15 119.5
C22 C23 H15 119.5
C25 C24 C23 119.9(3)
C25 C24 H16 120.1
C23 C24 H16 120.1
C4 B1 C40 114.26(16)
C4 B1 C1 100.61(15)
C40 B1 C1 106.23(16)
C4 B1 N1 110.23(16)
C40 B1 N1 108.36(15)
C1 B1 N1 117.17(15)

loop_
_geom_bond_atom_site_label_1
_geom_bond_atom_site_label_2
_geom_bond_distance
N1 C5 1.354(2)
N1 C6 1.359(2)
N1 B1 1.646(3)
C3 C4 1.356(3)
C3 C2 1.487(3)
C3 C22 1.489(3)
C31 C32 1.373(3)
C31 C30 1.374(3)
C31 H22 0.9500
C30 C29 1.383(3)
C30 H23 0.9500
C29 C28 1.391(3)
C29 H24 0.9500
C28 C33 1.391(3)
C28 C2 1.484(3)
C2 C1 1.362(3)
C1 C34 1.480(3)
C1 B1 1.635(3)
C6 C7 1.390(3)
C6 C10 1.487(3)
C10 C15 1.385(3)
C10 C11 1.393(3)
C15 C14 1.391(3)
C15 H9 0.9500
C14 C13 1.389(3)
C14 H8 0.9500
C13 C12 1.377(3)
C13 H7 0.9500
C25 C26 1.374(4)
C25 C24 1.377(4)
C25 H17 0.9500
C26 C27 1.388(3)
C26 H18 0.9500
C27 C22 1.394(3)
C27 H19 0.9500
C22 C23 1.389(3)
C34 C35 1.395(3)
C34 C39 1.396(3)
C35 C36 1.383(3)
C35 H29 0.9500
C36 C37 1.381(3)
C36 H28 0.9500
C37 C38 1.381(3)
C37 H27 0.9500
C38 C39 1.381(3)
C38 H26 0.9500
C39 H25 0.9500
C5 C9 1.371(3)
C5 H4 0.9500
C9 C8 1.370(3)
C9 H3 0.9500
C8 C7 1.369(3)
C8 H2 0.9500
C7 H1 0.9500
C12 C11 1.368(3)
C12 H6 0.9500
C11 H5 0.9500
C4 C16 1.476(3)
C4 B1 1.613(3)
C16 C21 1.401(3)
C16 C17 1.401(3)
C21 C20 1.388(3)
C21 H10 0.9500
C20 C19 1.373(3)
C20 H11 0.9500
C19 C18 1.381(3)
C19 H12 0.9500
C18 C17 1.380(3)
C18 H13 0.9500
C17 H14 0.9500
C40 C45 1.397(3)
C40 C41 1.399(3)
C40 B1 1.628(3)
C41 C42 1.389(3)
C41 H30 0.9500
C42 C43 1.367(3)
C42 H31 0.9500
C43 C44 1.379(3)
C43 H32 0.9500
C44 C45 1.382(3)
C44 H33 0.9500
C45 H34 0.9500
C32 C33 1.381(3)
C32 H21 0.9500
C33 H20 0.9500
C23 C24 1.385(3)
C23 H15 0.9500
C24 H16 0.9500

loop_
_geom_torsion_atom_site_label_1
_geom_torsion_atom_site_label_2
_geom_torsion_atom_site_label_3
_geom_torsion_atom_site_label_4
_geom_torsion
C32 C31 C30 C29 -1.1(3)
C31 C30 C29 C28 1.7(3)
C30 C29 C28 C33 -1.2(3)
C30 C29 C28 C2 179.54(18)
C33 C28 C2 C1 129.1(2)
C29 C28 C2 C1 -51.7(3)
C33 C28 C2 C3 -51.6(3)
C29 C28 C2 C3 127.6(2)
C4 C3 C2 C1 0.3(2)
C22 C3 C2 C1 -176.55(17)
C4 C3 C2 C28 -179.05(17)
C22 C3 C2 C28 4.1(3)
C28 C2 C1 C34 -10.1(3)
C3 C2 C1 C34 170.59(16)
C28 C2 C1 B1 -174.48(18)
C3 C2 C1 B1 6.2(2)
C5 N1 C6 C7 5.2(3)
B1 N1 C6 C7 -176.27(17)
C5 N1 C6 C10 -170.84(17)
B1 N1 C6 C10 7.7(3)
N1 C6 C10 C15 63.7(3)
C7 C6 C10 C15 -112.5(2)
N1 C6 C10 C11 -126.4(2)
C7 C6 C10 C11 57.5(3)
C11 C10 C15 C14 1.7(3)
C6 C10 C15 C14 171.68(18)
C10 C15 C14 C13 -0.6(3)
C15 C14 C13 C12 -0.3(3)
C24 C25 C26 C27 0.0(4)
C25 C26 C27 C22 -1.3(3)
C26 C27 C22 C23 1.3(3)
C26 C27 C22 C3 -174.4(2)
C4 C3 C22 C23 122.9(2)
C2 C3 C22 C23 -60.7(3)
C4 C3 C22 C27 -61.6(3)
C2 C3 C22 C27 114.8(2)
C2 C1 C34 C35 145.7(2)
B1 C1 C34 C35 -53.2(3)
C2 C1 C34 C39 -36.6(3)
B1 C1 C34 C39 124.5(2)
C39 C34 C35 C36 2.2(3)
C1 C34 C35 C36 -179.96(18)
C34 C35 C36 C37 -0.8(3)
C35 C36 C37 C38 -0.6(3)
C36 C37 C38 C39 0.4(3)
C37 C38 C39 C34 1.1(3)
C35 C34 C39 C38 -2.4(3)
C1 C34 C39 C38 179.80(19)
C6 N1 C5 C9 -1.7(3)
B1 N1 C5 C9 179.70(18)
N1 C5 C9 C8 -2.8(3)
C5 C9 C8 C7 3.6(3)
C9 C8 C7 C6 -0.1(3)
N1 C6 C7 C8 -4.5(3)
C10 C6 C7 C8 171.80(18)
C14 C13 C12 C11 0.0(3)
C13 C12 C11 C10 1.1(3)
C15 C10 C11 C12 -2.0(3)
C6 C10 C11 C12 -172.02(19)
C2 C3 C4 C16 169.06(17)
C22 C3 C4 C16 -14.3(3)
C2 C3 C4 B1 -6.8(2)
C22 C3 C4 B1 169.86(18)
C3 C4 C16 C21 148.84(19)
B1 C4 C16 C21 -36.1(3)
C3 C4 C16 C17 -36.6(3)
B1 C4 C16 C17 138.5(2)
C17 C16 C21 C20 0.5(3)
C4 C16 C21 C20 175.35(17)
C16 C21 C20 C19 -1.3(3)
C21 C20 C19 C18 0.9(3)
C20 C19 C18 C17 0.3(3)
C19 C18 C17 C16 -1.1(3)
C21 C16 C17 C18 0.7(3)
C4 C16 C17 C18 -174.13(18)
C45 C40 C41 C42 2.1(3)
B1 C40 C41 C42 179.64(18)
C40 C41 C42 C43 -1.4(3)
C41 C42 C43 C44 -0.3(3)
C42 C43 C44 C45 1.0(3)
C43 C44 C45 C40 -0.2(3)
C41 C40 C45 C44 -1.3(3)
B1 C40 C45 C44 -178.8(2)
C30 C31 C32 C33 0.1(3)
C31 C32 C33 C28 0.4(3)
C29 C28 C33 C32 0.1(3)
C2 C28 C33 C32 179.42(19)
C27 C22 C23 C24 0.0(3)
C3 C22 C23 C24 175.6(2)
C26 C25 C24 C23 1.3(4)
C22 C23 C24 C25 -1.3(3)
C3 C4 B1 C40 -103.78(19)
C16 C4 B1 C40 80.5(2)
C3 C4 B1 C1 9.6(2)
C16 C4 B1 C1 -166.16(17)
C3 C4 B1 N1 133.92(16)
C16 C4 B1 N1 -41.8(2)
C45 C40 B1 C4 -178.45(18)
C41 C40 B1 C4 4.2(3)
C45 C40 B1 C1 71.6(2)
C41 C40 B1 C1 -105.8(2)
C45 C40 B1 N1 -55.1(2)
C41 C40 B1 N1 127.51(18)
C2 C1 B1 C4 -9.31(19)
C34 C1 B1 C4 -172.93(17)
C2 C1 B1 C40 110.03(18)
C34 C1 B1 C40 -53.6(2)
C2 C1 B1 N1 -128.76(17)
C34 C1 B1 N1 67.6(3)
C5 N1 B1 C4 97.30(19)
C6 N1 B1 C4 -81.2(2)
C5 N1 B1 C40 -28.4(2)
C6 N1 B1 C40 153.06(16)
C5 N1 B1 C1 -148.51(17)
C6 N1 B1 C1 33.0(3)
